data_1554653
loop_
_publ_author_name
'Yu, Changjiang'
'Huang, Zhenlong'
'Gu, Wei'
'Wu, Qinghua'
'Hao, Erhong'
'Xiao, Yi'
'Jiao, Lijuan'
'Wong, Wai-Yeung'

_publ_section_title
;
 A novel family of AIE-active meso-2-ketopyrrolyl BODIPYs: bright
 solid-state red fluorescence, morphological properties and application as
 viscosimeters in live cells
;
_journal_issue 9
_journal_name_full 'Materials Chemistry Frontiers'
_journal_page_first 1823
_journal_paper_doi 10.1039/C9QM00154A
_journal_volume 3
_journal_year 2019
_chemical_formula_moiety 'C24 H30 B F2 N3 O'
_chemical_formula_sum 'C24 H30 B F2 N3 O'
_chemical_formula_weight 425.32
_space_group_crystal_system monoclinic
_space_group_IT_number 15
_space_group_name_Hall '-C 2yc'
_space_group_name_H-M_alt 'C 1 2/c 1'
_atom_sites_solution_hydrogens geom
_atom_sites_solution_primary dual
_audit_creation_date 2019-03-06
_audit_creation_method
;
Olex2 1.2-beta
(compiled 2018.05.29 svn.r3508 for OlexSys, GUI svn.r5506)
;
_audit_update_record
;
2019-03-06 deposited with the CCDC.	2019-06-26 downloaded from the CCDC.
;
_cell_angle_alpha 90
_cell_angle_beta 101.276(2)
_cell_angle_gamma 90
_cell_formula_units_Z 8
_cell_length_a 23.744(3)
_cell_length_b 12.2488(12)
_cell_length_c 19.0154(18)
_cell_measurement_reflns_used 6861
_cell_measurement_temperature 293(2)
_cell_measurement_theta_max 25.18
_cell_measurement_theta_min 2.18
_cell_volume 5423.6(10)
_computing_cell_refinement 'SAINT v7.34A (Bruker, 200?)'
_computing_data_collection 'Bruker SMART'
_computing_data_reduction 'SAINT v7.34A (Bruker, 200?)'
_computing_molecular_graphics 'Olex2 (Dolomanov et al., 2009)'
_computing_publication_material 'Olex2 (Dolomanov et al., 2009)'
_computing_structure_refinement 'ShelXL (Sheldrick, 2015)'
_computing_structure_solution 'ShelXT (Sheldrick, 2015)'
_diffrn_ambient_temperature 293(2)
_diffrn_measured_fraction_theta_full 1.000
_diffrn_measured_fraction_theta_max 0.999
_diffrn_measurement_device_type 'CCD area detector'
_diffrn_measurement_method 'phi and omega scans'
_diffrn_radiation_monochromator graphite
_diffrn_radiation_type MoK\a
_diffrn_radiation_wavelength 0.71073
_diffrn_reflns_av_R_equivalents 0.0360
_diffrn_reflns_av_unetI/netI 0.0360
_diffrn_reflns_Laue_measured_fraction_full 1.000
_diffrn_reflns_Laue_measured_fraction_max 0.999
_diffrn_reflns_limit_h_max 30
_diffrn_reflns_limit_h_min -30
_diffrn_reflns_limit_k_max 15
_diffrn_reflns_limit_k_min -15
_diffrn_reflns_limit_l_max 24
_diffrn_reflns_limit_l_min -24
_diffrn_reflns_number 22981
_diffrn_reflns_point_group_measured_fraction_full 1.000
_diffrn_reflns_point_group_measured_fraction_max 0.999
_diffrn_reflns_theta_full 25.242
_diffrn_reflns_theta_max 27.571
_diffrn_reflns_theta_min 1.749
_exptl_absorpt_coefficient_mu 0.073
_exptl_absorpt_correction_T_max 0.9927
_exptl_absorpt_correction_T_min 0.9906
_exptl_absorpt_correction_type multi-scan
_exptl_crystal_colour 'metallic reddish red'
_exptl_crystal_colour_lustre metallic
_exptl_crystal_colour_modifier reddish
_exptl_crystal_colour_primary red
_exptl_crystal_density_diffrn 1.042
_exptl_crystal_density_method 'not measured'
_exptl_crystal_description block
_exptl_crystal_F_000 1808
_exptl_crystal_size_max 0.13
_exptl_crystal_size_mid 0.12
_exptl_crystal_size_min 0.1
_platon_squeeze_details
;

;
_refine_diff_density_max 0.207
_refine_diff_density_min -0.184
_refine_diff_density_rms 0.043
_refine_ls_extinction_method none
_refine_ls_goodness_of_fit_ref 1.104
_refine_ls_hydrogen_treatment constr
_refine_ls_matrix_type full
_refine_ls_number_parameters 288
_refine_ls_number_reflns 6276
_refine_ls_number_restraints 0
_refine_ls_restrained_S_all 1.104
_refine_ls_R_factor_all 0.0933
_refine_ls_R_factor_gt 0.0598
_refine_ls_shift/su_max 0.000
_refine_ls_shift/su_mean 0.000
_refine_ls_structure_factor_coef Fsqd
_refine_ls_weighting_details 'w=1/[\s^2^(Fo^2^)+(0.1282P)^2^+0.0517P] where P=(Fo^2^+2Fc^2^)/3'
_refine_ls_weighting_scheme calc
_refine_ls_wR_factor_gt 0.2113
_refine_ls_wR_factor_ref 0.2293
_reflns_Friedel_coverage 0.000
_reflns_number_gt 3679
_reflns_number_total 6276
_reflns_threshold_expression 'I > 2\s(I)'
_cod_data_source_file c9qm00154a2.cif
_cod_data_source_block 131125a
_cod_original_cell_volume 5423.7(10)
_cod_database_code 1554653
_shelx_shelxl_version_number 2014/7
_shelx_space_group_comment
;
The symmetry employed for this shelxl refinement is uniquely defined
by the following loop, which should always be used as a source of
symmetry information in preference to the above space-group names.
They are only intended as comments.
;
_shelx_estimated_absorpt_t_max 0.993
_shelx_estimated_absorpt_t_min 0.991
_olex2_refinement_description
;
1. Fixed Uiso
 At 1.2 times of:
  All C(H) groups, All C(H,H) groups, All N(H) groups
 At 1.5 times of:
  All C(H,H,H) groups
2.a Secondary CH2 refined with riding coordinates:
 C00N(H00G,H00H), C00O(H00I,H00J)
2.b Aromatic/amide H refined with riding coordinates:
 N006(H006), C00K(H00K)
2.c Idealised Me refined as rotating group:
 C00L(H00A,H00B,H00C), C00M(H00D,H00E,H00F), C00P(H00L,H00M,H00N), C00Q(H00O,
 H00P,H00Q), C00S(H00R,H00S,H00T), C00T(H00U,H00V,H00W), C00U(H00X,H00Y,H),
 C00V(H00Z,HA,HB)
;
_olex2_submission_special_instructions 'No special instructions were received'

loop_
_space_group_symop_operation_xyz
'x, y, z'
'-x, y, -z+1/2'
'x+1/2, y+1/2, z'
'-x+1/2, y+1/2, -z+1/2'
'-x, -y, -z'
'x, -y, z-1/2'
'-x+1/2, -y+1/2, -z'
'x+1/2, -y+1/2, z-1/2'

loop_
_atom_site_label
_atom_site_type_symbol
_atom_site_fract_x
_atom_site_fract_y
_atom_site_fract_z
_atom_site_U_iso_or_equiv
_atom_site_adp_type
_atom_site_occupancy
_atom_site_site_symmetry_order
_atom_site_calc_flag
_atom_site_refinement_flags_posn
F001 F 0.19413(6) 0.64701(12) 0.30315(8) 0.0786(4) Uani 1 1 d .
F002 F 0.22837(7) 0.58813(13) 0.41554(7) 0.0869(5) Uani 1 1 d .
O003 O 0.42570(6) 0.73046(15) 0.25827(8) 0.0736(5) Uani 1 1 d .
N004 N 0.27633(7) 0.73870(14) 0.37115(9) 0.0544(4) Uani 1 1 d .
N005 N 0.28355(8) 0.55052(14) 0.32517(9) 0.0571(4) Uani 1 1 d .
N006 N 0.52298(8) 0.69727(17) 0.36318(10) 0.0643(5) Uani 1 1 d .
H006 H 0.5309 0.7121 0.3220 0.077 Uiso 1 1 calc R
C007 C 0.36158(9) 0.67779(16) 0.33139(10) 0.0518(5) Uani 1 1 d .
C008 C 0.33129(8) 0.75918(16) 0.35949(10) 0.0519(5) Uani 1 1 d .
C009 C 0.46872(9) 0.68428(17) 0.37620(11) 0.0547(5) Uani 1 1 d .
C00A C 0.42098(9) 0.70038(17) 0.31882(11) 0.0561(5) Uani 1 1 d .
C00B C 0.25750(9) 0.82897(18) 0.39880(11) 0.0590(5) Uani 1 1 d .
C00C C 0.33799(9) 0.57525(17) 0.31296(10) 0.0562(5) Uani 1 1 d .
C00D C 0.47450(10) 0.66081(17) 0.44949(11) 0.0577(5) Uani 1 1 d .
C00E C 0.34617(10) 0.86900(17) 0.38131(12) 0.0604(5) Uani 1 1 d .
C00F C 0.29987(10) 0.91065(18) 0.40608(12) 0.0621(6) Uani 1 1 d .
C00G C 0.53303(10) 0.66100(17) 0.47859(12) 0.0627(6) Uani 1 1 d .
C00H C 0.35915(11) 0.48127(19) 0.28282(12) 0.0662(6) Uani 1 1 d .
C00I C 0.56204(10) 0.6836(2) 0.42388(13) 0.0682(6) Uani 1 1 d .
C00J C 0.27176(11) 0.4458(2) 0.30500(12) 0.0705(7) Uani 1 1 d .
C00K C 0.31763(12) 0.4038(2) 0.27857(13) 0.0755(7) Uani 1 1 d .
H00K H 0.3197 0.3336 0.2607 0.091 Uiso 1 1 calc R
C00L C 0.42784(11) 0.6412(2) 0.49061(12) 0.0719(6) Uani 1 1 d .
H00A H 0.4159 0.7096 0.5076 0.108 Uiso 1 1 calc GR
H00B H 0.4419 0.5945 0.5307 0.108 Uiso 1 1 calc GR
H00C H 0.3958 0.6070 0.4600 0.108 Uiso 1 1 calc GR
C00M C 0.20004(11) 0.8353(2) 0.41868(14) 0.0767(7) Uani 1 1 d .
H00D H 0.1714 0.8082 0.3798 0.115 Uiso 1 1 calc GR
H00E H 0.1916 0.9099 0.4283 0.115 Uiso 1 1 calc GR
H00F H 0.2000 0.7919 0.4607 0.115 Uiso 1 1 calc GR
C00N C 0.56189(13) 0.6484(2) 0.55609(14) 0.0819(7) Uani 1 1 d .
H00G H 0.5393 0.5995 0.5796 0.098 Uiso 1 1 calc R
H00H H 0.5994 0.6155 0.5586 0.098 Uiso 1 1 calc R
C00O C 0.29353(12) 1.02469(19) 0.43288(14) 0.0746(7) Uani 1 1 d .
H00I H 0.2677 1.0233 0.4666 0.089 Uiso 1 1 calc R
H00J H 0.3306 1.0500 0.4584 0.089 Uiso 1 1 calc R
C00P C 0.41505(13) 0.4672(2) 0.25795(15) 0.0825(8) Uani 1 1 d .
H00L H 0.4142 0.5088 0.2150 0.124 Uiso 1 1 calc GR
H00M H 0.4206 0.3914 0.2484 0.124 Uiso 1 1 calc GR
H00N H 0.4460 0.4923 0.2946 0.124 Uiso 1 1 calc GR
C00Q C 0.39989(12) 0.9278(2) 0.37673(17) 0.0863(8) Uani 1 1 d .
H00O H 0.4305 0.9017 0.4135 0.129 Uiso 1 1 calc GR
H00P H 0.3946 1.0046 0.3832 0.129 Uiso 1 1 calc GR
H00Q H 0.4093 0.9153 0.3305 0.129 Uiso 1 1 calc GR
B00R B 0.24364(11) 0.6296(2) 0.35436(13) 0.0594(6) Uani 1 1 d .
C00S C 0.21661(13) 0.3916(2) 0.31113(17) 0.0899(9) Uani 1 1 d .
H00R H 0.2118 0.3940 0.3601 0.135 Uiso 1 1 calc GR
H00S H 0.2173 0.3169 0.2960 0.135 Uiso 1 1 calc GR
H00T H 0.1852 0.4289 0.2813 0.135 Uiso 1 1 calc GR
C00T C 0.27090(15) 1.1037(3) 0.37379(17) 0.0974(9) Uani 1 1 d .
H00U H 0.2952 1.1026 0.3389 0.146 Uiso 1 1 calc GR
H00V H 0.2704 1.1758 0.3933 0.146 Uiso 1 1 calc GR
H00W H 0.2326 1.0830 0.3513 0.146 Uiso 1 1 calc GR
C00U C 0.62488(12) 0.6898(3) 0.42531(17) 0.1011(10) Uani 1 1 d .
H00X H 0.6313 0.7224 0.3817 0.152 Uiso 1 1 calc GR
H00Y H 0.6409 0.6175 0.4298 0.152 Uiso 1 1 calc GR
H H 0.6429 0.7333 0.4654 0.152 Uiso 1 1 calc GR
C00V C 0.56885(18) 0.7556(3) 0.59531(18) 0.1214(13) Uani 1 1 d .
H00Z H 0.5845 0.8087 0.5673 0.182 Uiso 1 1 calc GR
HA H 0.5944 0.7465 0.6407 0.182 Uiso 1 1 calc GR
HB H 0.5321 0.7801 0.6029 0.182 Uiso 1 1 calc GR

loop_
_atom_site_aniso_label
_atom_site_aniso_U_11
_atom_site_aniso_U_22
_atom_site_aniso_U_33
_atom_site_aniso_U_23
_atom_site_aniso_U_13
_atom_site_aniso_U_12
F001 0.0582(8) 0.0827(10) 0.0889(10) -0.0061(7) -0.0006(7) -0.0035(6)
F002 0.1101(12) 0.0881(10) 0.0713(9) 0.0042(7) 0.0393(8) -0.0271(8)
O003 0.0622(10) 0.1040(13) 0.0602(9) 0.0118(8) 0.0256(7) 0.0071(8)
N004 0.0537(10) 0.0597(10) 0.0527(9) -0.0028(7) 0.0174(7) -0.0024(8)
N005 0.0626(11) 0.0547(10) 0.0514(9) -0.0001(7) 0.0049(8) -0.0089(8)
N006 0.0551(11) 0.0817(13) 0.0593(10) -0.0001(9) 0.0188(9) 0.0035(9)
C007 0.0532(11) 0.0574(11) 0.0461(10) 0.0000(8) 0.0125(8) -0.0008(9)
C008 0.0495(11) 0.0556(11) 0.0531(11) -0.0037(8) 0.0165(9) -0.0057(9)
C009 0.0524(12) 0.0586(11) 0.0564(11) -0.0015(9) 0.0189(9) 0.0019(9)
C00A 0.0572(12) 0.0593(12) 0.0559(11) -0.0014(9) 0.0213(9) 0.0027(9)
C00B 0.0613(13) 0.0638(12) 0.0553(11) -0.0034(9) 0.0198(10) 0.0029(10)
C00C 0.0627(13) 0.0605(12) 0.0449(10) -0.0004(9) 0.0091(9) 0.0046(10)
C00D 0.0655(14) 0.0535(11) 0.0571(11) -0.0020(9) 0.0191(10) 0.0044(9)
C00E 0.0625(13) 0.0542(12) 0.0670(13) -0.0017(9) 0.0188(10) -0.0034(10)
C00F 0.0677(14) 0.0613(13) 0.0610(12) -0.0069(10) 0.0213(10) -0.0030(10)
C00G 0.0680(14) 0.0581(12) 0.0607(12) -0.0001(10) 0.0094(11) 0.0048(10)
C00H 0.0788(16) 0.0644(14) 0.0531(12) -0.0037(10) 0.0072(11) 0.0076(12)
C00I 0.0599(14) 0.0715(15) 0.0728(15) -0.0032(11) 0.0121(12) 0.0041(11)
C00J 0.0861(17) 0.0590(13) 0.0587(12) 0.0013(10) -0.0048(12) -0.0086(12)
C00K 0.0944(19) 0.0571(13) 0.0687(14) -0.0096(11) 0.0009(13) 0.0071(13)
C00L 0.0809(17) 0.0794(16) 0.0597(13) 0.0051(11) 0.0244(12) -0.0073(12)
C00M 0.0676(15) 0.0899(17) 0.0794(15) -0.0126(13) 0.0310(13) 0.0011(13)
C00N 0.0938(19) 0.0771(17) 0.0697(15) 0.0027(12) 0.0037(13) 0.0038(14)
C00O 0.0820(17) 0.0616(14) 0.0845(17) -0.0073(12) 0.0271(13) 0.0022(12)
C00P 0.0948(19) 0.0775(16) 0.0785(16) -0.0106(13) 0.0253(14) 0.0195(14)
C00Q 0.0760(17) 0.0700(16) 0.120(2) -0.0173(15) 0.0363(16) -0.0157(13)
B00R 0.0582(14) 0.0672(15) 0.0532(13) 0.0016(11) 0.0122(11) -0.0117(11)
C00S 0.092(2) 0.0700(16) 0.100(2) 0.0003(14) 0.0006(16) -0.0231(14)
C00T 0.115(2) 0.0821(19) 0.096(2) -0.0016(15) 0.0232(18) 0.0170(17)
C00U 0.0603(17) 0.140(3) 0.103(2) -0.0034(19) 0.0161(15) 0.0044(17)
C00V 0.161(3) 0.098(2) 0.087(2) -0.0175(17) -0.021(2) 0.010(2)

loop_
_atom_type_symbol
_atom_type_description
_atom_type_scat_dispersion_real
_atom_type_scat_dispersion_imag
_atom_type_scat_source
C C 0.0033 0.0016 'International Tables Vol C Tables 4.2.6.8 and 6.1.1.4'
H H 0.0000 0.0000 'International Tables Vol C Tables 4.2.6.8 and 6.1.1.4'
B B 0.0013 0.0007 'International Tables Vol C Tables 4.2.6.8 and 6.1.1.4'
F F 0.0171 0.0103 'International Tables Vol C Tables 4.2.6.8 and 6.1.1.4'
N N 0.0061 0.0033 'International Tables Vol C Tables 4.2.6.8 and 6.1.1.4'
O O 0.0106 0.0060 'International Tables Vol C Tables 4.2.6.8 and 6.1.1.4'

loop_
_geom_angle_atom_site_label_1
_geom_angle_atom_site_label_2
_geom_angle_atom_site_label_3
_geom_angle
C008 N004 B00R 124.91(17)
C00B N004 C008 108.06(17)
C00B N004 B00R 127.03(18)
C00C N005 B00R 125.69(17)
C00J N005 C00C 107.88(19)
C00J N005 B00R 126.4(2)
C009 N006 H006 124.9
C00I N006 H006 124.9
C00I N006 C009 110.30(18)
C008 C007 C00A 119.99(18)
C00C C007 C008 121.93(19)
C00C C007 C00A 118.07(18)
N004 C008 C007 120.20(17)
N004 C008 C00E 108.04(17)
C007 C008 C00E 131.76(19)
N006 C009 C00A 118.80(18)
N006 C009 C00D 106.92(18)
C00D C009 C00A 134.21(19)
O003 C00A C007 117.56(19)
O003 C00A C009 123.48(19)
C009 C00A C007 118.95(17)
N004 C00B C00F 109.82(18)
N004 C00B C00M 122.4(2)
C00F C00B C00M 127.7(2)
N005 C00C C007 119.74(18)
N005 C00C C00H 107.72(19)
C007 C00C C00H 132.5(2)
C009 C00D C00L 127.9(2)
C00G C00D C009 106.89(19)
C00G C00D C00L 125.2(2)
C008 C00E C00Q 127.3(2)
C00F C00E C008 106.22(19)
C00F C00E C00Q 126.5(2)
C00B C00F C00O 125.2(2)
C00E C00F C00B 107.85(19)
C00E C00F C00O 126.9(2)
C00D C00G C00N 128.1(2)
C00I C00G C00D 107.9(2)
C00I C00G C00N 123.9(2)
C00C C00H C00P 128.6(2)
C00K C00H C00C 106.3(2)
C00K C00H C00P 125.1(2)
N006 C00I C00G 108.0(2)
N006 C00I C00U 122.1(2)
C00G C00I C00U 129.9(2)
N005 C00J C00K 108.8(2)
N005 C00J C00S 122.4(2)
C00K C00J C00S 128.8(2)
C00H C00K C00J 109.4(2)
C00H C00K H00K 125.3
C00J C00K H00K 125.3
C00D C00L H00A 109.5
C00D C00L H00B 109.5
C00D C00L H00C 109.5
H00A C00L H00B 109.5
H00A C00L H00C 109.5
H00B C00L H00C 109.5
C00B C00M H00D 109.5
C00B C00M H00E 109.5
C00B C00M H00F 109.5
H00D C00M H00E 109.5
H00D C00M H00F 109.5
H00E C00M H00F 109.5
C00G C00N H00G 109.1
C00G C00N H00H 109.1
H00G C00N H00H 107.9
C00V C00N C00G 112.3(2)
C00V C00N H00G 109.1
C00V C00N H00H 109.1
C00F C00O H00I 109.0
C00F C00O H00J 109.0
H00I C00O H00J 107.8
C00T C00O C00F 112.9(2)
C00T C00O H00I 109.0
C00T C00O H00J 109.0
C00H C00P H00L 109.5
C00H C00P H00M 109.5
C00H C00P H00N 109.5
H00L C00P H00M 109.5
H00L C00P H00N 109.5
H00M C00P H00N 109.5
C00E C00Q H00O 109.5
C00E C00Q H00P 109.5
C00E C00Q H00Q 109.5
H00O C00Q H00P 109.5
H00O C00Q H00Q 109.5
H00P C00Q H00Q 109.5
F001 B00R N004 109.50(19)
F001 B00R N005 109.98(18)
F002 B00R F001 108.75(19)
F002 B00R N004 110.33(18)
F002 B00R N005 110.8(2)
N005 B00R N004 107.44(17)
C00J C00S H00R 109.5
C00J C00S H00S 109.5
C00J C00S H00T 109.5
H00R C00S H00S 109.5
H00R C00S H00T 109.5
H00S C00S H00T 109.5
C00O C00T H00U 109.5
C00O C00T H00V 109.5
C00O C00T H00W 109.5
H00U C00T H00V 109.5
H00U C00T H00W 109.5
H00V C00T H00W 109.5
C00I C00U H00X 109.5
C00I C00U H00Y 109.5
C00I C00U H 109.5
H00X C00U H00Y 109.5
H00X C00U H 109.5
H00Y C00U H 109.5
C00N C00V H00Z 109.5
C00N C00V HA 109.5
C00N C00V HB 109.5
H00Z C00V HA 109.5
H00Z C00V HB 109.5
HA C00V HB 109.5

loop_
_geom_bond_atom_site_label_1
_geom_bond_atom_site_label_2
_geom_bond_distance
F001 B00R 1.389(3)
F002 B00R 1.381(3)
O003 C00A 1.235(2)
N004 C008 1.389(2)
N004 C00B 1.338(3)
N004 B00R 1.547(3)
N005 C00C 1.391(3)
N005 C00J 1.352(3)
N005 B00R 1.533(3)
N006 H006 0.8600
N006 C009 1.368(3)
N006 C00I 1.342(3)
C007 C008 1.395(3)
C007 C00A 1.502(3)
C007 C00C 1.392(3)
C008 C00E 1.432(3)
C009 C00A 1.425(3)
C009 C00D 1.403(3)
C00B C00F 1.406(3)
C00B C00M 1.487(3)
C00C C00H 1.421(3)
C00D C00G 1.392(3)
C00D C00L 1.495(3)
C00E C00F 1.376(3)
C00E C00Q 1.483(3)
C00F C00O 1.504(3)
C00G C00I 1.383(3)
C00G C00N 1.507(3)
C00H C00K 1.359(4)
C00H C00P 1.504(4)
C00I C00U 1.489(4)
C00J C00K 1.385(4)
C00J C00S 1.493(4)
C00K H00K 0.9300
C00L H00A 0.9600
C00L H00B 0.9600
C00L H00C 0.9600
C00M H00D 0.9600
C00M H00E 0.9600
C00M H00F 0.9600
C00N H00G 0.9700
C00N H00H 0.9700
C00N C00V 1.503(4)
C00O H00I 0.9700
C00O H00J 0.9700
C00O C00T 1.500(4)
C00P H00L 0.9600
C00P H00M 0.9600
C00P H00N 0.9600
C00Q H00O 0.9600
C00Q H00P 0.9600
C00Q H00Q 0.9600
C00S H00R 0.9600
C00S H00S 0.9600
C00S H00T 0.9600
C00T H00U 0.9600
C00T H00V 0.9600
C00T H00W 0.9600
C00U H00X 0.9600
C00U H00Y 0.9600
C00U H 0.9600
C00V H00Z 0.9600
C00V HA 0.9600
C00V HB 0.9600
